data_7002144
loop_
_publ_author_name
'Lense, Sheri'
'Hardcastle, Kenneth I.'
'MacBeth, Cora E.'

_publ_section_title
;
 Effect of methylene spacers on the spectral, electrochemical, and
 structural properties of
 bis(4,4&#x2032;-disubstituted-2,2&#x2032;-bipyridyl) ruthenium(ii) dye
 analogues
;
_journal_issue 36
_journal_name_full 'Dalton Transactions'
_journal_page_first 7396
_journal_page_last 7401
_journal_paper_doi 10.1039/b905551g
_journal_year 2009
_chemical_formula_moiety 'C38 H40 N6 O8 Ru S2'
_chemical_formula_sum 'C38 H40 N6 O8 Ru S2'
_chemical_formula_weight 873.95
_chemical_melting_point decomp.
_chemical_name_common 'Bis(2,2'-bipyridine-4,4'-di(methyl propionate) (NCS)2 Ru(ii)'
_chemical_name_systematic 'Bis(2,2'-bipyridine-4,4'-di(methyl propionate) (NCS)2 Ru(II)'
_chemical_properties_physical 'hygroscopic, photo-sensitive'
_space_group_IT_number 15
_symmetry_cell_setting monoclinic
_symmetry_Int_Tables_number 15
_symmetry_space_group_name_Hall '-C 2yc'
_symmetry_space_group_name_H-M 'C 1 2/c 1'
_atom_sites_solution_hydrogens geom
_atom_sites_solution_primary direct
_atom_sites_solution_secondary difmap
_audit_creation_method SHELXL-97
_cell_angle_alpha 90.00
_cell_angle_beta 106.297(5)
_cell_angle_gamma 90.00
_cell_formula_units_Z 8
_cell_length_a 29.507(3)
_cell_length_b 15.487(2)
_cell_length_c 17.678(2)
_cell_measurement_reflns_used 2159
_cell_measurement_temperature 173(2)
_cell_measurement_theta_max 45.17
_cell_measurement_theta_min 3.12
_cell_volume 7753.8(16)
_computing_cell_refinement 'Bruker SMART'
_computing_data_collection 'Bruker SMART'
_computing_data_reduction 'Bruker SAINT'
_computing_molecular_graphics 'Bruker SHELXTL'
_computing_publication_material 'Bruker SHELXTL'
_computing_structure_refinement 'SHELXL-97 (Sheldrick, 2008)'
_computing_structure_solution 'SHELXS-97 (Sheldrick, 2008)'
_diffrn_ambient_temperature 173(2)
_diffrn_measured_fraction_theta_full 0.837
_diffrn_measured_fraction_theta_max 0.837
_diffrn_measurement_device_type 'CCD area detector'
_diffrn_measurement_method 'phi and omega scans'
_diffrn_radiation_monochromator graphite
_diffrn_radiation_type CuK\a
_diffrn_radiation_wavelength 1.54178
_diffrn_reflns_av_R_equivalents 0.0459
_diffrn_reflns_av_sigmaI/netI 0.0588
_diffrn_reflns_limit_h_max 33
_diffrn_reflns_limit_h_min -31
_diffrn_reflns_limit_k_max 16
_diffrn_reflns_limit_k_min -16
_diffrn_reflns_limit_l_max 18
_diffrn_reflns_limit_l_min -17
_diffrn_reflns_number 15363
_diffrn_reflns_theta_full 63.68
_diffrn_reflns_theta_max 63.68
_diffrn_reflns_theta_min 3.12
_diffrn_source 'fine-focus sealed tube'
_exptl_absorpt_coefficient_mu 4.783
_exptl_absorpt_correction_T_max 0.9104
_exptl_absorpt_correction_T_min 0.5340
_exptl_absorpt_correction_type multi-scan
_exptl_absorpt_process_details SADABS
_exptl_crystal_colour red
_exptl_crystal_density_diffrn 1.497
_exptl_crystal_density_method 'not measured'
_exptl_crystal_description needle
_exptl_crystal_F_000 3600
_exptl_crystal_recrystallization_method 'acetonitrile and ether'
_exptl_crystal_size_max 0.15
_exptl_crystal_size_mid 0.08
_exptl_crystal_size_min 0.02
_refine_diff_density_max 0.339
_refine_diff_density_min -0.275
_refine_diff_density_rms 0.060
_refine_ls_extinction_method none
_refine_ls_goodness_of_fit_ref 1.015
_refine_ls_hydrogen_treatment constr
_refine_ls_matrix_type full
_refine_ls_number_parameters 496
_refine_ls_number_reflns 5353
_refine_ls_number_restraints 0
_refine_ls_restrained_S_all 1.015
_refine_ls_R_factor_all 0.1172
_refine_ls_R_factor_gt 0.0544
_refine_ls_shift/su_max 0.007
_refine_ls_shift/su_mean 0.000
_refine_ls_structure_factor_coef Fsqd
_refine_ls_weighting_details 'calc w=1/[\s^2^(Fo^2^)+(0.0821P)^2^+0.0000P] where P=(Fo^2^+2Fc^2^)/3'
_refine_ls_weighting_scheme calc
_refine_ls_wR_factor_gt 0.1322
_refine_ls_wR_factor_ref 0.1600
_reflns_number_gt 2842
_reflns_number_total 5353
_reflns_threshold_expression >2sigma(I)
_cod_data_source_file b905551g.txt
_cod_data_source_block sl98s
_cod_original_cell_volume 7753.6(17)
_cod_original_sg_symbol_H-M 'C 2/c'
_cod_database_code 7002144

loop_
_symmetry_equiv_pos_as_xyz
'x, y, z'
'-x, y, -z+1/2'
'x+1/2, y+1/2, z'
'-x+1/2, y+1/2, -z+1/2'
'-x, -y, -z'
'x, -y, z-1/2'
'-x+1/2, -y+1/2, -z'
'x+1/2, -y+1/2, z-1/2'

loop_
_atom_site_label
_atom_site_type_symbol
_atom_site_fract_x
_atom_site_fract_y
_atom_site_fract_z
_atom_site_U_iso_or_equiv
_atom_site_adp_type
_atom_site_occupancy
_atom_site_symmetry_multiplicity
_atom_site_calc_flag
_atom_site_refinement_flags
_atom_site_disorder_assembly
_atom_site_disorder_group
C1 C 0.0990(2) 0.0904(5) 0.6873(4) 0.085(2) Uani 1 1 d . . .
C2 C 0.2408(3) 0.0473(6) 0.6386(4) 0.099(3) Uani 1 1 d . . .
C3 C 0.0524(3) 0.2218(7) 0.4627(4) 0.097(2) Uani 1 1 d . . .
H3 H 0.0707 0.2699 0.4871 0.117 Uiso 1 1 calc R . .
C4 C 0.0068(3) 0.2354(6) 0.4166(4) 0.106(3) Uani 1 1 d . . .
H4 H -0.0056 0.2924 0.4104 0.127 Uiso 1 1 calc R . .
C5 C -0.0213(3) 0.1676(8) 0.3791(4) 0.099(3) Uani 1 1 d . . .
C6 C -0.0020(3) 0.0863(6) 0.3916(4) 0.092(3) Uani 1 1 d . . .
H6 H -0.0197 0.0375 0.3672 0.111 Uiso 1 1 calc R . .
C7 C 0.0440(3) 0.0759(7) 0.4408(4) 0.089(2) Uani 1 1 d . . .
C8 C 0.0656(3) -0.0084(8) 0.4581(4) 0.084(2) Uani 1 1 d . . .
C9 C 0.0443(3) -0.0848(8) 0.4301(5) 0.097(3) Uani 1 1 d . . .
H9 H 0.0131 -0.0843 0.3959 0.116 Uiso 1 1 calc R . .
C10 C 0.0674(3) -0.1639(8) 0.4506(5) 0.102(3) Uani 1 1 d . . .
C11 C 0.1136(3) -0.1606(8) 0.5014(5) 0.103(3) Uani 1 1 d . . .
H11 H 0.1312 -0.2120 0.5181 0.123 Uiso 1 1 calc R . .
C12 C 0.1324(3) -0.0821(8) 0.5258(4) 0.095(3) Uani 1 1 d . . .
H12 H 0.1637 -0.0808 0.5600 0.114 Uiso 1 1 calc R . .
C13 C -0.0709(2) 0.1831(7) 0.3265(4) 0.118(3) Uani 1 1 d . . .
H13A H -0.0897 0.1296 0.3234 0.142 Uiso 1 1 calc R . .
H13B H -0.0862 0.2289 0.3498 0.142 Uiso 1 1 calc R . .
C14 C -0.0703(3) 0.2097(8) 0.2448(5) 0.121(3) Uani 1 1 d . . .
H14A H -0.0431 0.1817 0.2321 0.146 Uiso 1 1 calc R . .
H14B H -0.0995 0.1888 0.2064 0.146 Uiso 1 1 calc R . .
C15 C -0.0668(4) 0.3053(11) 0.2360(6) 0.136(4) Uani 1 1 d . . .
C16 C 0.0456(4) -0.2517(8) 0.4194(7) 0.146(4) Uani 1 1 d . . .
H16A H 0.0658 -0.2798 0.3903 0.176 Uiso 1 1 calc R . .
H16B H 0.0454 -0.2891 0.4648 0.176 Uiso 1 1 calc R . .
C17 C -0.0030(4) -0.2455(9) 0.3670(7) 0.163(4) Uani 1 1 d . . .
H17A H -0.0217 -0.2089 0.3930 0.195 Uiso 1 1 calc R . .
H17B H -0.0020 -0.2160 0.3179 0.195 Uiso 1 1 calc R . .
C18 C -0.0268(9) -0.3270(14) 0.3467(13) 0.273(11) Uani 1 1 d . . .
C19 C 0.1627(3) 0.2905(8) 0.6116(4) 0.103(3) Uani 1 1 d . . .
H19 H 0.1503 0.2698 0.6525 0.124 Uiso 1 1 calc R . .
C20 C 0.1796(3) 0.3753(8) 0.6162(5) 0.122(3) Uani 1 1 d . . .
H20 H 0.1790 0.4111 0.6595 0.146 Uiso 1 1 calc R . .
C21 C 0.1972(3) 0.4058(8) 0.5572(6) 0.117(3) Uani 1 1 d . . .
C22 C 0.1976(3) 0.3504(8) 0.4961(5) 0.109(3) Uani 1 1 d . . .
H22 H 0.2098 0.3703 0.4550 0.130 Uiso 1 1 calc R . .
C23 C 0.1809(2) 0.2680(7) 0.4930(4) 0.093(3) Uani 1 1 d . . .
C24 C 0.1803(2) 0.2060(7) 0.4313(4) 0.094(3) Uani 1 1 d . . .
C25 C 0.1964(2) 0.2234(7) 0.3643(5) 0.109(3) Uani 1 1 d . . .
H25 H 0.2086 0.2789 0.3584 0.131 Uiso 1 1 calc R . .
C26 C 0.1945(3) 0.1610(8) 0.3076(5) 0.113(3) Uani 1 1 d . . .
C27 C 0.1768(3) 0.0830(7) 0.3183(4) 0.110(3) Uani 1 1 d . . .
H27 H 0.1753 0.0383 0.2808 0.132 Uiso 1 1 calc R . .
C28 C 0.1607(2) 0.0675(6) 0.3847(4) 0.099(2) Uani 1 1 d . . .
H28 H 0.1480 0.0123 0.3904 0.119 Uiso 1 1 calc R . .
C29 C 0.2161(4) 0.4983(8) 0.5607(6) 0.155(4) Uani 1 1 d . . .
H29A H 0.2236 0.5194 0.6157 0.186 Uiso 1 1 calc R . .
H29B H 0.2459 0.4980 0.5451 0.186 Uiso 1 1 calc R . .
C30 C 0.1814(5) 0.5604(9) 0.5073(7) 0.191(6) Uani 1 1 d . . .
H30A H 0.1991 0.6141 0.5049 0.229 Uiso 1 1 calc R . .
H30B H 0.1731 0.5350 0.4538 0.229 Uiso 1 1 calc R . .
C31 C 0.1414(10) 0.5839(17) 0.521(3) 0.62(4) Uani 1 1 d . . .
C32 C 0.2101(3) 0.1760(7) 0.2327(5) 0.133(4) Uani 1 1 d . . .
H32A H 0.2331 0.1305 0.2298 0.160 Uiso 1 1 calc R . .
H32B H 0.1822 0.1687 0.1865 0.160 Uiso 1 1 calc R . .
C33 C 0.2301(3) 0.2553(8) 0.2268(5) 0.149(4) Uani 1 1 d . . .
H33A H 0.2563 0.2664 0.2749 0.179 Uiso 1 1 calc R . .
H33B H 0.2062 0.3013 0.2222 0.179 Uiso 1 1 calc R . .
C34 C 0.2494(4) 0.2575(9) 0.1531(6) 0.140(4) Uani 1 1 d . . .
C35 C -0.0765(5) 0.4263(9) 0.1425(8) 0.227(7) Uani 1 1 d . . .
H35A H -0.1012 0.4579 0.1581 0.340 Uiso 1 1 d R . .
H35B H -0.0808 0.4341 0.0859 0.340 Uiso 1 1 d R . .
H35C H -0.0455 0.4483 0.1721 0.340 Uiso 1 1 d R . .
C36 C -0.0963(7) -0.3919(13) 0.2434(11) 0.363(15) Uani 1 1 d . . .
H36A H -0.1096 -0.4210 0.2815 0.544 Uiso 1 1 d R . .
H36B H -0.0791 -0.4339 0.2204 0.544 Uiso 1 1 d R . .
H36C H -0.1218 -0.3663 0.2016 0.544 Uiso 1 1 d R . .
C37 C 0.0666(7) 0.5300(13) 0.5628(11) 0.344(14) Uani 1 1 d . . .
H37A H 0.0732 0.5600 0.6135 0.517 Uiso 1 1 d R . .
H37B H 0.0581 0.4699 0.5694 0.517 Uiso 1 1 d R . .
H37C H 0.0404 0.5586 0.5245 0.517 Uiso 1 1 d R . .
C38 C 0.3107(3) 0.3009(9) 0.1092(6) 0.190(6) Uani 1 1 d . . .
H38A H 0.3256 0.2449 0.1062 0.286 Uiso 1 1 d R . .
H38B H 0.3348 0.3463 0.1202 0.286 Uiso 1 1 d R . .
H38C H 0.2871 0.3129 0.0590 0.286 Uiso 1 1 d R . .
N1 N 0.11565(18) 0.1025(4) 0.6358(3) 0.0918(19) Uani 1 1 d . . .
N2 N 0.2044(2) 0.0709(5) 0.6003(3) 0.095(2) Uani 1 1 d . . .
N3 N 0.0716(2) 0.1428(6) 0.4739(3) 0.0864(19) Uani 1 1 d . . .
N4 N 0.1110(2) -0.0072(5) 0.5062(3) 0.0842(18) Uani 1 1 d . . .
N5 N 0.16304(19) 0.2371(4) 0.5518(4) 0.0915(18) Uani 1 1 d . . .
N6 N 0.16238(19) 0.1275(5) 0.4408(3) 0.0896(19) Uani 1 1 d . . .
O1 O -0.0553(4) 0.3553(6) 0.2867(5) 0.195(4) Uani 1 1 d . . .
O2 O -0.0799(3) 0.3327(7) 0.1600(4) 0.175(3) Uani 1 1 d . . .
O3 O -0.0092(7) -0.3926(10) 0.3669(15) 0.450(15) Uani 1 1 d . . .
O4 O -0.0633(5) -0.3266(8) 0.2830(8) 0.264(5) Uani 1 1 d . . .
O5 O 0.1347(5) 0.6277(12) 0.5896(9) 0.354(9) Uani 1 1 d . . .
O6 O 0.1119(5) 0.5327(9) 0.5319(8) 0.271(6) Uani 1 1 d . . .
O7 O 0.2290(2) 0.2280(7) 0.0901(4) 0.199(4) Uani 1 1 d . . .
O8 O 0.2888(3) 0.2989(6) 0.1686(4) 0.182(4) Uani 1 1 d . . .
Ru1 Ru 0.138801(17) 0.11162(5) 0.53708(3) 0.0874(3) Uani 1 1 d . . .
S1 S 0.07542(7) 0.07525(18) 0.75847(11) 0.1137(8) Uani 1 1 d . . .
S2 S 0.29386(7) 0.0205(2) 0.69271(15) 0.1489(12) Uani 1 1 d . . .

loop_
_atom_site_aniso_label
_atom_site_aniso_U_11
_atom_site_aniso_U_22
_atom_site_aniso_U_33
_atom_site_aniso_U_23
_atom_site_aniso_U_13
_atom_site_aniso_U_12
C1 0.071(4) 0.126(7) 0.051(4) -0.004(4) 0.007(3) -0.005(4)
C2 0.096(5) 0.131(8) 0.062(5) 0.020(5) 0.010(4) -0.016(5)
C3 0.101(6) 0.112(8) 0.069(5) 0.004(5) 0.010(4) 0.020(6)
C4 0.099(5) 0.134(9) 0.078(5) 0.010(5) 0.016(4) 0.025(6)
C5 0.084(5) 0.151(9) 0.060(5) -0.004(5) 0.016(4) -0.013(6)
C6 0.086(5) 0.136(9) 0.053(4) 0.006(4) 0.017(4) 0.004(5)
C7 0.090(5) 0.132(8) 0.050(4) 0.006(5) 0.028(4) 0.016(6)
C8 0.079(5) 0.127(9) 0.051(4) -0.011(5) 0.027(4) -0.024(6)
C9 0.101(5) 0.129(9) 0.070(5) 0.010(5) 0.038(4) 0.008(7)
C10 0.124(7) 0.117(9) 0.077(6) -0.003(6) 0.050(5) -0.010(7)
C11 0.107(6) 0.138(10) 0.067(5) 0.014(5) 0.032(5) 0.022(6)
C12 0.092(5) 0.131(9) 0.065(5) -0.003(6) 0.027(4) -0.007(7)
C13 0.089(5) 0.177(10) 0.078(6) 0.012(5) 0.006(4) -0.003(6)
C14 0.091(5) 0.171(11) 0.085(7) 0.001(6) -0.003(4) 0.001(7)
C15 0.145(8) 0.184(15) 0.070(8) 0.001(8) 0.012(6) 0.021(9)
C16 0.132(8) 0.173(13) 0.133(8) -0.003(8) 0.034(7) 0.010(8)
C17 0.195(12) 0.138(12) 0.139(9) -0.010(8) 0.022(8) -0.013(10)
C18 0.33(3) 0.129(18) 0.26(2) -0.068(15) -0.082(17) 0.017(18)
C19 0.087(5) 0.151(9) 0.063(5) 0.000(6) 0.006(4) 0.008(6)
C20 0.114(6) 0.151(10) 0.081(6) -0.011(6) -0.004(5) -0.008(7)
C21 0.107(6) 0.151(11) 0.077(7) 0.012(6) -0.003(5) -0.023(6)
C22 0.085(5) 0.162(10) 0.067(6) 0.009(6) 0.000(4) -0.009(6)
C23 0.069(4) 0.131(9) 0.071(6) 0.018(5) 0.008(4) -0.017(5)
C24 0.076(4) 0.147(9) 0.055(5) -0.001(5) 0.012(4) 0.003(5)
C25 0.082(4) 0.171(10) 0.069(5) 0.027(6) 0.014(4) -0.006(5)
C26 0.100(5) 0.182(11) 0.060(5) -0.004(6) 0.026(4) -0.002(6)
C27 0.102(5) 0.167(10) 0.064(5) 0.003(5) 0.028(4) -0.001(6)
C28 0.096(5) 0.148(8) 0.054(5) 0.005(5) 0.022(4) 0.005(5)
C29 0.142(8) 0.156(12) 0.134(9) 0.011(8) -0.014(6) -0.023(8)
C30 0.261(15) 0.139(11) 0.126(9) 0.006(8) -0.023(10) -0.055(12)
C31 0.44(4) 0.32(3) 1.33(11) -0.52(5) 0.65(6) -0.29(3)
C32 0.121(6) 0.188(11) 0.096(6) 0.023(7) 0.040(5) -0.031(7)
C33 0.138(7) 0.224(14) 0.093(7) 0.018(8) 0.045(6) 0.004(8)
C34 0.122(7) 0.241(13) 0.064(6) 0.016(7) 0.037(5) -0.017(8)
C35 0.338(19) 0.141(12) 0.206(14) 0.064(11) 0.083(13) 0.043(13)
C36 0.42(3) 0.38(3) 0.35(2) -0.24(2) 0.22(2) -0.31(2)
C37 0.39(3) 0.41(3) 0.33(2) 0.10(2) 0.26(2) 0.20(2)
C38 0.168(9) 0.304(17) 0.132(8) -0.073(9) 0.095(7) -0.100(10)
N1 0.086(3) 0.132(6) 0.056(4) 0.001(3) 0.019(3) -0.009(4)
N2 0.086(4) 0.142(6) 0.054(4) 0.011(3) 0.015(3) -0.004(4)
N3 0.083(4) 0.125(7) 0.052(3) -0.009(4) 0.020(3) -0.011(5)
N4 0.081(4) 0.123(6) 0.048(3) 0.008(3) 0.017(3) 0.014(4)
N5 0.089(4) 0.118(6) 0.060(4) -0.002(4) 0.007(3) -0.007(4)
N6 0.079(3) 0.131(7) 0.054(4) 0.003(4) 0.012(3) -0.004(4)
O1 0.275(10) 0.186(9) 0.100(6) 0.005(5) 0.013(6) 0.014(7)
O2 0.198(7) 0.222(10) 0.100(6) 0.017(6) 0.032(5) 0.035(7)
O3 0.34(2) 0.159(15) 0.72(4) -0.041(18) -0.07(2) -0.043(14)
O4 0.322(13) 0.199(12) 0.224(11) -0.018(9) 0.001(10) -0.081(11)
O5 0.272(14) 0.41(2) 0.297(17) -0.089(15) -0.056(12) -0.050(14)
O6 0.307(14) 0.273(16) 0.279(13) -0.002(11) 0.156(12) 0.087(12)
O7 0.165(6) 0.359(12) 0.075(5) -0.004(6) 0.035(4) -0.117(7)
O8 0.148(5) 0.306(11) 0.105(5) -0.058(6) 0.059(4) -0.082(6)
Ru1 0.0782(3) 0.1368(6) 0.0458(3) 0.0039(3) 0.0153(2) 0.0002(4)
S1 0.1013(12) 0.182(3) 0.0639(12) 0.0016(12) 0.0338(10) -0.0132(14)
S2 0.0942(13) 0.218(3) 0.1131(18) 0.0641(19) -0.0064(12) -0.0132(17)

loop_
_atom_type_symbol
_atom_type_description
_atom_type_scat_dispersion_real
_atom_type_scat_dispersion_imag
_atom_type_scat_source
C C 0.0181 0.0091 'International Tables Vol C Tables 4.2.6.8 and 6.1.1.4'
H H 0.0000 0.0000 'International Tables Vol C Tables 4.2.6.8 and 6.1.1.4'
N N 0.0311 0.0180 'International Tables Vol C Tables 4.2.6.8 and 6.1.1.4'
O O 0.0492 0.0322 'International Tables Vol C Tables 4.2.6.8 and 6.1.1.4'
S S 0.3331 0.5567 'International Tables Vol C Tables 4.2.6.8 and 6.1.1.4'
Ru Ru 0.0552 3.2960 'International Tables Vol C Tables 4.2.6.8 and 6.1.1.4'

loop_
_geom_angle_atom_site_label_1
_geom_angle_atom_site_label_2
_geom_angle_atom_site_label_3
_geom_angle
_geom_angle_site_symmetry_1
_geom_angle_site_symmetry_3
_geom_angle_publ_flag
N1 C1 S1 178.9(8) . . ?
N2 C2 S2 176.0(8) . . ?
N3 C3 C4 121.9(9) . . ?
N3 C3 H3 119.1 . . ?
C4 C3 H3 119.1 . . ?
C3 C4 C5 121.3(9) . . ?
C3 C4 H4 119.3 . . ?
C5 C4 H4 119.3 . . ?
C6 C5 C4 117.0(7) . . ?
C6 C5 C13 121.9(9) . . ?
C4 C5 C13 121.2(10) . . ?
C5 C6 C7 119.3(9) . . ?
C5 C6 H6 120.3 . . ?
C7 C6 H6 120.3 . . ?
N3 C7 C6 122.9(9) . . ?
N3 C7 C8 115.3(7) . . ?
C6 C7 C8 121.8(9) . . ?
C9 C8 N4 120.4(10) . . ?
C9 C8 C7 125.1(8) . . ?
N4 C8 C7 114.5(8) . . ?
C8 C9 C10 121.6(9) . . ?
C8 C9 H9 119.2 . . ?
C10 C9 H9 119.2 . . ?
C9 C10 C11 116.7(10) . . ?
C9 C10 C16 123.8(9) . . ?
C11 C10 C16 119.5(11) . . ?
C12 C11 C10 118.1(10) . . ?
C12 C11 H11 121.0 . . ?
C10 C11 H11 121.0 . . ?
N4 C12 C11 125.5(8) . . ?
N4 C12 H12 117.2 . . ?
C11 C12 H12 117.2 . . ?
C14 C13 C5 111.2(6) . . ?
C14 C13 H13A 109.4 . . ?
C5 C13 H13A 109.4 . . ?
C14 C13 H13B 109.4 . . ?
C5 C13 H13B 109.4 . . ?
H13A C13 H13B 108.0 . . ?
C15 C14 C13 112.9(9) . . ?
C15 C14 H14A 109.0 . . ?
C13 C14 H14A 109.0 . . ?
C15 C14 H14B 109.0 . . ?
C13 C14 H14B 109.0 . . ?
H14A C14 H14B 107.8 . . ?
O1 C15 O2 119.7(15) . . ?
O1 C15 C14 126.5(12) . . ?
O2 C15 C14 113.8(11) . . ?
C17 C16 C10 113.7(10) . . ?
C17 C16 H16A 108.8 . . ?
C10 C16 H16A 108.8 . . ?
C17 C16 H16B 108.8 . . ?
C10 C16 H16B 108.8 . . ?
H16A C16 H16B 107.7 . . ?
C18 C17 C16 114.8(14) . . ?
C18 C17 H17A 108.6 . . ?
C16 C17 H17A 108.6 . . ?
C18 C17 H17B 108.6 . . ?
C16 C17 H17B 108.6 . . ?
H17A C17 H17B 107.5 . . ?
O3 C18 O4 117(2) . . ?
O3 C18 C17 123(2) . . ?
O4 C18 C17 115.6(19) . . ?
N5 C19 C20 122.7(8) . . ?
N5 C19 H19 118.6 . . ?
C20 C19 H19 118.6 . . ?
C21 C20 C19 119.0(10) . . ?
C21 C20 H20 120.5 . . ?
C19 C20 H20 120.5 . . ?
C20 C21 C22 117.9(11) . . ?
C20 C21 C29 120.2(11) . . ?
C22 C21 C29 121.9(10) . . ?
C23 C22 C21 122.0(9) . . ?
C23 C22 H22 119.0 . . ?
C21 C22 H22 119.0 . . ?
C22 C23 N5 120.4(8) . . ?
C22 C23 C24 125.3(8) . . ?
N5 C23 C24 114.3(9) . . ?
N6 C24 C25 120.5(8) . . ?
N6 C24 C23 115.1(7) . . ?
C25 C24 C23 124.4(10) . . ?
C26 C25 C24 121.2(9) . . ?
C26 C25 H25 119.4 . . ?
C24 C25 H25 119.4 . . ?
C27 C26 C25 117.5(8) . . ?
C27 C26 C32 118.5(9) . . ?
C25 C26 C32 124.0(10) . . ?
C26 C27 C28 120.3(9) . . ?
C26 C27 H27 119.8 . . ?
C28 C27 H27 119.8 . . ?
N6 C28 C27 123.0(9) . . ?
N6 C28 H28 118.5 . . ?
C27 C28 H28 118.5 . . ?
C30 C29 C21 112.9(8) . . ?
C30 C29 H29A 109.0 . . ?
C21 C29 H29A 109.0 . . ?
C30 C29 H29B 109.0 . . ?
C21 C29 H29B 109.0 . . ?
H29A C29 H29B 107.8 . . ?
C31 C30 C29 123(2) . . ?
C31 C30 H30A 106.6 . . ?
C29 C30 H30A 106.6 . . ?
C31 C30 H30B 106.6 . . ?
C29 C30 H30B 106.6 . . ?
H30A C30 H30B 106.5 . . ?
O6 C31 C30 124(2) . . ?
O6 C31 O5 84(2) . . ?
C30 C31 O5 128(3) . . ?
C33 C32 C26 116.0(9) . . ?
C33 C32 H32A 108.3 . . ?
C26 C32 H32A 108.3 . . ?
C33 C32 H32B 108.3 . . ?
C26 C32 H32B 108.3 . . ?
H32A C32 H32B 107.4 . . ?
C32 C33 C34 110.3(10) . . ?
C32 C33 H33A 109.6 . . ?
C34 C33 H33A 109.6 . . ?
C32 C33 H33B 109.6 . . ?
C34 C33 H33B 109.6 . . ?
H33A C33 H33B 108.1 . . ?
O7 C34 O8 125.1(8) . . ?
O7 C34 C33 124.2(10) . . ?
O8 C34 C33 110.6(9) . . ?
O2 C35 H35A 109.2 . . ?
O2 C35 H35B 109.6 . . ?
H35A C35 H35B 109.5 . . ?
O2 C35 H35C 109.6 . . ?
H35A C35 H35C 109.5 . . ?
H35B C35 H35C 109.5 . . ?
O4 C36 H36A 109.6 . . ?
O4 C36 H36B 108.0 . . ?
H36A C36 H36B 109.5 . . ?
O4 C36 H36C 110.8 . . ?
H36A C36 H36C 109.5 . . ?
H36B C36 H36C 109.5 . . ?
O6 C37 H37A 109.6 . . ?
O6 C37 H37B 109.7 . . ?
H37A C37 H37B 109.5 . . ?
O6 C37 H37C 109.2 . . ?
H37A C37 H37C 109.5 . . ?
H37B C37 H37C 109.5 . . ?
O8 C38 H38A 109.6 . . ?
O8 C38 H38B 109.6 . . ?
H38A C38 H38B 109.5 . . ?
O8 C38 H38C 109.3 . . ?
H38A C38 H38C 109.5 . . ?
H38B C38 H38C 109.5 . . ?
C1 N1 Ru1 172.4(6) . . ?
C2 N2 Ru1 177.3(6) . . ?
C3 N3 C7 117.4(7) . . ?
C3 N3 Ru1 127.0(6) . . ?
C7 N3 Ru1 115.5(6) . . ?
C12 N4 C8 117.7(8) . . ?
C12 N4 Ru1 126.8(6) . . ?
C8 N4 Ru1 115.5(7) . . ?
C19 N5 C23 118.0(8) . . ?
C19 N5 Ru1 126.8(6) . . ?
C23 N5 Ru1 115.1(6) . . ?
C28 N6 C24 117.5(7) . . ?
C28 N6 Ru1 125.7(6) . . ?
C24 N6 Ru1 116.8(5) . . ?
C15 O2 C35 119.5(11) . . ?
C18 O4 C36 133.5(18) . . ?
C31 O6 C37 140.9(17) . . ?
C34 O8 C38 115.9(7) . . ?
N6 Ru1 N4 95.3(3) . . ?
N6 Ru1 N3 91.2(2) . . ?
N4 Ru1 N3 79.0(3) . . ?
N6 Ru1 N2 90.1(2) . . ?
N4 Ru1 N2 96.7(3) . . ?
N3 Ru1 N2 175.7(3) . . ?
N6 Ru1 N1 176.9(3) . . ?
N4 Ru1 N1 87.7(2) . . ?
N3 Ru1 N1 88.7(2) . . ?
N2 Ru1 N1 90.2(2) . . ?
N6 Ru1 N5 78.6(3) . . ?
N4 Ru1 N5 171.8(2) . . ?
N3 Ru1 N5 95.5(3) . . ?
N2 Ru1 N5 88.8(2) . . ?
N1 Ru1 N5 98.3(3) . . ?

loop_
_geom_bond_atom_site_label_1
_geom_bond_atom_site_label_2
_geom_bond_distance
_geom_bond_site_symmetry_2
_geom_bond_publ_flag
C1 N1 1.164(8) . ?
C1 S1 1.617(7) . ?
C2 N2 1.155(8) . ?
C2 S2 1.643(8) . ?
C3 N3 1.339(9) . ?
C3 C4 1.380(9) . ?
C3 H3 0.9500 . ?
C4 C5 1.385(11) . ?
C4 H4 0.9500 . ?
C5 C6 1.374(11) . ?
C5 C13 1.518(9) . ?
C6 C7 1.402(10) . ?
C6 H6 0.9500 . ?
C7 N3 1.345(10) . ?
C7 C8 1.447(10) . ?
C8 C9 1.367(10) . ?
C8 N4 1.370(8) . ?
C9 C10 1.398(11) . ?
C9 H9 0.9500 . ?
C10 C11 1.408(11) . ?
C10 C16 1.540(13) . ?
C11 C12 1.356(11) . ?
C11 H11 0.9500 . ?
C12 N4 1.319(10) . ?
C12 H12 0.9500 . ?
C13 C14 1.508(10) . ?
C13 H13A 0.9900 . ?
C13 H13B 0.9900 . ?
C14 C15 1.496(15) . ?
C14 H14A 0.9900 . ?
C14 H14B 0.9900 . ?
C15 O1 1.160(12) . ?
C15 O2 1.358(12) . ?
C16 C17 1.474(12) . ?
C16 H16A 0.9900 . ?
C16 H16B 0.9900 . ?
C17 C18 1.44(2) . ?
C17 H17A 0.9900 . ?
C17 H17B 0.9900 . ?
C18 O3 1.15(2) . ?
C18 O4 1.321(19) . ?
C19 N5 1.345(10) . ?
C19 C20 1.399(12) . ?
C19 H19 0.9500 . ?
C20 C21 1.371(12) . ?
C20 H20 0.9500 . ?
C21 C22 1.383(12) . ?
C21 C29 1.533(13) . ?
C22 C23 1.364(11) . ?
C22 H22 0.9500 . ?
C23 N5 1.375(9) . ?
C23 C24 1.450(11) . ?
C24 N6 1.355(10) . ?
C24 C25 1.419(9) . ?
C25 C26 1.382(12) . ?
C25 H25 0.9500 . ?
C26 C27 1.351(12) . ?
C26 C32 1.537(11) . ?
C27 C28 1.405(10) . ?
C27 H27 0.9500 . ?
C28 N6 1.349(9) . ?
C28 H28 0.9500 . ?
C29 C30 1.523(14) . ?
C29 H29A 0.9900 . ?
C29 H29B 0.9900 . ?
C30 C31 1.32(2) . ?
C30 H30A 0.9900 . ?
C30 H30B 0.9900 . ?
C31 O6 1.23(2) . ?
C31 O5 1.46(3) . ?
C32 C33 1.381(12) . ?
C32 H32A 0.9900 . ?
C32 H32B 0.9900 . ?
C33 C34 1.560(11) . ?
C33 H33A 0.9900 . ?
C33 H33B 0.9900 . ?
C34 O7 1.198(11) . ?
C34 O8 1.287(11) . ?
C35 O2 1.490(13) . ?
C35 H35A 0.9800 . ?
C35 H35B 0.9800 . ?
C35 H35C 0.9800 . ?
C36 O4 1.442(15) . ?
C36 H36A 0.9800 . ?
C36 H36B 0.9800 . ?
C36 H36C 0.9800 . ?
C37 O6 1.580(17) . ?
C37 H37A 0.9800 . ?
C37 H37B 0.9800 . ?
C37 H37C 0.9800 . ?
C38 O8 1.379(9) . ?
C38 H38A 0.9800 . ?
C38 H38B 0.9800 . ?
C38 H38C 0.9800 . ?
N1 Ru1 2.049(6) . ?
N2 Ru1 2.045(6) . ?
N3 Ru1 2.042(6) . ?
N4 Ru1 2.027(7) . ?
N5 Ru1 2.062(7) . ?
N6 Ru1 2.026(6) . ?

loop_
_geom_torsion_atom_site_label_1
_geom_torsion_atom_site_label_2
_geom_torsion_atom_site_label_3
_geom_torsion_atom_site_label_4
_geom_torsion
_geom_torsion_site_symmetry_1
_geom_torsion_site_symmetry_2
_geom_torsion_site_symmetry_3
_geom_torsion_site_symmetry_4
_geom_torsion_publ_flag
N3 C3 C4 C5 -0.5(11) . . . . ?
C3 C4 C5 C6 1.6(11) . . . . ?
C3 C4 C5 C13 -178.2(6) . . . . ?
C4 C5 C6 C7 0.2(10) . . . . ?
C13 C5 C6 C7 180.0(6) . . . . ?
C5 C6 C7 N3 -3.4(10) . . . . ?
C5 C6 C7 C8 178.1(6) . . . . ?
N3 C7 C8 C9 -179.2(6) . . . . ?
C6 C7 C8 C9 -0.6(10) . . . . ?
N3 C7 C8 N4 0.5(8) . . . . ?
C6 C7 C8 N4 179.1(5) . . . . ?
N4 C8 C9 C10 1.4(10) . . . . ?
C7 C8 C9 C10 -178.9(6) . . . . ?
C8 C9 C10 C11 -0.1(10) . . . . ?
C8 C9 C10 C16 -178.5(7) . . . . ?
C9 C10 C11 C12 -0.7(10) . . . . ?
C16 C10 C11 C12 177.9(7) . . . . ?
C10 C11 C12 N4 0.2(11) . . . . ?
C6 C5 C13 C14 -97.1(10) . . . . ?
C4 C5 C13 C14 82.6(10) . . . . ?
C5 C13 C14 C15 -89.7(10) . . . . ?
C13 C14 C15 O1 16.5(16) . . . . ?
C13 C14 C15 O2 -161.6(7) . . . . ?
C9 C10 C16 C17 -1.7(12) . . . . ?
C11 C10 C16 C17 179.9(8) . . . . ?
C10 C16 C17 C18 -170.9(14) . . . . ?
C16 C17 C18 O3 -3(4) . . . . ?
C16 C17 C18 O4 -160.0(16) . . . . ?
N5 C19 C20 C21 0.4(12) . . . . ?
C19 C20 C21 C22 -0.6(12) . . . . ?
C19 C20 C21 C29 -179.8(8) . . . . ?
C20 C21 C22 C23 0.5(12) . . . . ?
C29 C21 C22 C23 179.7(8) . . . . ?
C21 C22 C23 N5 -0.2(11) . . . . ?
C21 C22 C23 C24 -179.8(7) . . . . ?
C22 C23 C24 N6 179.5(7) . . . . ?
N5 C23 C24 N6 -0.1(9) . . . . ?
C22 C23 C24 C25 -1.1(11) . . . . ?
N5 C23 C24 C25 179.3(6) . . . . ?
N6 C24 C25 C26 -0.4(10) . . . . ?
C23 C24 C25 C26 -179.8(7) . . . . ?
C24 C25 C26 C27 0.0(12) . . . . ?
C24 C25 C26 C32 178.4(7) . . . . ?
C25 C26 C27 C28 0.6(12) . . . . ?
C32 C26 C27 C28 -177.9(7) . . . . ?
C26 C27 C28 N6 -0.9(12) . . . . ?
C20 C21 C29 C30 -101.6(12) . . . . ?
C22 C21 C29 C30 79.2(13) . . . . ?
C21 C29 C30 C31 68.6(19) . . . . ?
C29 C30 C31 O6 -52(5) . . . . ?
C29 C30 C31 O5 59(4) . . . . ?
C27 C26 C32 C33 -176.8(9) . . . . ?
C25 C26 C32 C33 4.9(13) . . . . ?
C26 C32 C33 C34 173.5(7) . . . . ?
C32 C33 C34 O7 41.9(16) . . . . ?
C32 C33 C34 O8 -141.3(10) . . . . ?
S1 C1 N1 Ru1 -102(41) . . . . ?
S2 C2 N2 Ru1 -115(14) . . . . ?
C4 C3 N3 C7 -2.5(10) . . . . ?
C4 C3 N3 Ru1 178.0(5) . . . . ?
C6 C7 N3 C3 4.5(10) . . . . ?
C8 C7 N3 C3 -176.9(5) . . . . ?
C6 C7 N3 Ru1 -176.0(5) . . . . ?
C8 C7 N3 Ru1 2.6(7) . . . . ?
C11 C12 N4 C8 1.1(10) . . . . ?
C11 C12 N4 Ru1 -176.9(5) . . . . ?
C9 C8 N4 C12 -1.9(9) . . . . ?
C7 C8 N4 C12 178.4(6) . . . . ?
C9 C8 N4 Ru1 176.4(5) . . . . ?
C7 C8 N4 Ru1 -3.4(6) . . . . ?
C20 C19 N5 C23 -0.1(10) . . . . ?
C20 C19 N5 Ru1 -179.5(6) . . . . ?
C22 C23 N5 C19 -0.1(10) . . . . ?
C24 C23 N5 C19 179.6(6) . . . . ?
C22 C23 N5 Ru1 179.4(5) . . . . ?
C24 C23 N5 Ru1 -1.0(7) . . . . ?
C27 C28 N6 C24 0.5(10) . . . . ?
C27 C28 N6 Ru1 178.7(5) . . . . ?
C25 C24 N6 C28 0.1(10) . . . . ?
C23 C24 N6 C28 179.6(6) . . . . ?
C25 C24 N6 Ru1 -178.2(4) . . . . ?
C23 C24 N6 Ru1 1.2(8) . . . . ?
O1 C15 O2 C35 3.8(17) . . . . ?
C14 C15 O2 C35 -177.9(10) . . . . ?
O3 C18 O4 C36 22(4) . . . . ?
C17 C18 O4 C36 -179.3(15) . . . . ?
C30 C31 O6 C37 166(2) . . . . ?
O5 C31 O6 C37 33(5) . . . . ?
O7 C34 O8 C38 -6.8(19) . . . . ?
C33 C34 O8 C38 176.4(10) . . . . ?
C28 N6 Ru1 N4 -5.1(6) . . . . ?
C24 N6 Ru1 N4 173.1(5) . . . . ?
C28 N6 Ru1 N3 -84.2(6) . . . . ?
C24 N6 Ru1 N3 94.0(5) . . . . ?
C28 N6 Ru1 N2 91.7(6) . . . . ?
C24 N6 Ru1 N2 -90.1(5) . . . . ?
C28 N6 Ru1 N1 -173(4) . . . . ?
C24 N6 Ru1 N1 5(4) . . . . ?
C28 N6 Ru1 N5 -179.5(6) . . . . ?
C24 N6 Ru1 N5 -1.3(5) . . . . ?
C12 N4 Ru1 N6 91.4(5) . . . . ?
C8 N4 Ru1 N6 -86.6(4) . . . . ?
C12 N4 Ru1 N3 -178.4(6) . . . . ?
C8 N4 Ru1 N3 3.6(4) . . . . ?
C12 N4 Ru1 N2 0.7(6) . . . . ?
C8 N4 Ru1 N2 -177.3(4) . . . . ?
C12 N4 Ru1 N1 -89.2(5) . . . . ?
C8 N4 Ru1 N1 92.8(4) . . . . ?
C12 N4 Ru1 N5 133.4(16) . . . . ?
C8 N4 Ru1 N5 -44.6(18) . . . . ?
C3 N3 Ru1 N6 -88.8(6) . . . . ?
C7 N3 Ru1 N6 91.8(5) . . . . ?
C3 N3 Ru1 N4 176.1(6) . . . . ?
C7 N3 Ru1 N4 -3.4(4) . . . . ?
C3 N3 Ru1 N2 164(2) . . . . ?
C7 N3 Ru1 N2 -15(3) . . . . ?
C3 N3 Ru1 N1 88.1(6) . . . . ?
C7 N3 Ru1 N1 -91.3(5) . . . . ?
C3 N3 Ru1 N5 -10.1(6) . . . . ?
C7 N3 Ru1 N5 170.5(5) . . . . ?
C2 N2 Ru1 N6 -176(100) . . . . ?
C2 N2 Ru1 N4 -80(16) . . . . ?
C2 N2 Ru1 N3 -68(17) . . . . ?
C2 N2 Ru1 N1 7(16) . . . . ?
C2 N2 Ru1 N5 106(16) . . . . ?
C1 N1 Ru1 N6 148(4) . . . . ?
C1 N1 Ru1 N4 -20(5) . . . . ?
C1 N1 Ru1 N3 59(5) . . . . ?
C1 N1 Ru1 N2 -117(5) . . . . ?
C1 N1 Ru1 N5 154(5) . . . . ?
C19 N5 Ru1 N6 -179.4(6) . . . . ?
C23 N5 Ru1 N6 1.2(4) . . . . ?
C19 N5 Ru1 N4 137.8(15) . . . . ?
C23 N5 Ru1 N4 -41.6(19) . . . . ?
C19 N5 Ru1 N3 90.5(6) . . . . ?
C23 N5 Ru1 N3 -88.9(5) . . . . ?
C19 N5 Ru1 N2 -89.1(6) . . . . ?
C23 N5 Ru1 N2 91.5(5) . . . . ?
C19 N5 Ru1 N1 1.0(6) . . . . ?
C23 N5 Ru1 N1 -178.4(4) . . . . ?

loop_
_cod_related_entry_id
_cod_related_entry_database
_cod_related_entry_code
1 ChemSpider 30652621
